data_7238934
loop_
_publ_author_name
'Shinozaki, Kazuteru'
'Tenmyo, Kazuhiro'
'Suzuki, Takayoshi'

_publ_section_title
;
 Isotope effect of crystal water on emission lifetime of
 Ru(dbb)2(CN)2&#x00B7;2H2O (dbb =
 4,4&#x2032;-di-tert-butyl-2,2&#x2032;-bipyridine) crystal
;
_journal_issue 20
_journal_name_full 'RSC Advances'
_journal_page_first 7579
_journal_paper_doi 10.1039/c3ra23362f
_journal_volume 3
_journal_year 2013
_chemical_formula_moiety 'C38 H48 N6 Ry, 2(H2 O)'
_chemical_formula_sum 'C38 H52 N6 O2 Ru'
_chemical_formula_weight 725.93
_space_group_IT_number 61
_space_group_name_Hall '-P 2ac 2ab'
_space_group_name_H-M_alt 'P b c a'
_symmetry_cell_setting orthorhombic
_symmetry_space_group_name_H-M 'P b c a'
_atom_sites_solution_hydrogens geom
_atom_sites_solution_primary direct
_atom_sites_solution_secondary difmap
_audit_creation_method SHELXL-97
_cell_angle_alpha 90.00
_cell_angle_beta 90.00
_cell_angle_gamma 90.00
_cell_formula_units_Z 8
_cell_length_a 17.7803(6)
_cell_length_b 11.8826(7)
_cell_length_c 35.7471(13)
_cell_measurement_reflns_used 35116
_cell_measurement_temperature 293(2)
_cell_measurement_theta_max 27.57
_cell_measurement_theta_min 3.08
_cell_volume 7552.5(6)
_computing_cell_refinement 'RAPID AUTO'
_computing_data_collection 'RAPID AUTO'
_computing_data_reduction 'RAPID AUTO'
_computing_molecular_graphics 'Ortep-3 for win'
_computing_publication_material SHELXL-97
_computing_structure_refinement SHELXL-97
_computing_structure_solution SIR2004
_diffrn_ambient_temperature 293(2)
_diffrn_detector_area_resol_mean 10.000
_diffrn_measured_fraction_theta_full 0.997
_diffrn_measured_fraction_theta_max 0.997
_diffrn_measurement_device_type 'Rigaku R-AXIS RAPID'
_diffrn_measurement_method \w
_diffrn_radiation_monochromator graphite
_diffrn_radiation_source 'fine-focus sealed tube'
_diffrn_radiation_type 'Mo K\a'
_diffrn_radiation_wavelength 0.71075
_diffrn_reflns_av_R_equivalents 0.1105
_diffrn_reflns_av_sigmaI/netI 0.0604
_diffrn_reflns_limit_h_max 23
_diffrn_reflns_limit_h_min -21
_diffrn_reflns_limit_k_max 15
_diffrn_reflns_limit_k_min -15
_diffrn_reflns_limit_l_max 46
_diffrn_reflns_limit_l_min -46
_diffrn_reflns_number 71423
_diffrn_reflns_theta_full 27.48
_diffrn_reflns_theta_max 27.48
_diffrn_reflns_theta_min 3.07
_exptl_absorpt_coefficient_mu 0.455
_exptl_absorpt_correction_T_max 0.9559
_exptl_absorpt_correction_T_min 0.9146
_exptl_absorpt_correction_type numerical
_exptl_absorpt_process_details NUMABS
_exptl_crystal_colour orange
_exptl_crystal_density_diffrn 1.277
_exptl_crystal_density_method 'not measured'
_exptl_crystal_description columnar
_exptl_crystal_F_000 3056
_exptl_crystal_size_max 0.20
_exptl_crystal_size_mid 0.10
_exptl_crystal_size_min 0.10
_refine_diff_density_max 0.625
_refine_diff_density_min -0.569
_refine_diff_density_rms 0.088
_refine_ls_extinction_method none
_refine_ls_goodness_of_fit_ref 1.097
_refine_ls_hydrogen_treatment constr
_refine_ls_matrix_type full
_refine_ls_number_parameters 436
_refine_ls_number_reflns 8639
_refine_ls_number_restraints 0
_refine_ls_restrained_S_all 1.097
_refine_ls_R_factor_all 0.0894
_refine_ls_R_factor_gt 0.0498
_refine_ls_shift/su_max 0.002
_refine_ls_shift/su_mean 0.000
_refine_ls_structure_factor_coef Fsqd
_refine_ls_weighting_details 'calc w=1/[\s^2^(Fo^2^)+(0.0637P)^2^+0.9577P] where P=(Fo^2^+2Fc^2^)/3'
_refine_ls_weighting_scheme calc
_refine_ls_wR_factor_gt 0.1191
_refine_ls_wR_factor_ref 0.1408
_reflns_number_gt 5432
_reflns_number_total 8639
_reflns_threshold_expression >2sigma(I)
_cod_data_source_file c3ra23362f.txt
_cod_data_source_block RudbbCNp20
_cod_original_cell_volume 7552.6(6)
_cod_database_code 7238934

loop_
_symmetry_equiv_pos_as_xyz
'x, y, z'
'-x+1/2, y+1/2, z'
'x, -y+1/2, z+1/2'
'-x+1/2, -y, z+1/2'
'-x, -y, -z'
'x-1/2, -y-1/2, -z'
'-x, y-1/2, -z-1/2'
'x-1/2, y, -z-1/2'

loop_
_atom_site_label
_atom_site_type_symbol
_atom_site_fract_x
_atom_site_fract_y
_atom_site_fract_z
_atom_site_U_iso_or_equiv
_atom_site_adp_type
_atom_site_occupancy
_atom_site_symmetry_multiplicity
_atom_site_calc_flag
_atom_site_refinement_flags
Ru1 Ru 0.381549(13) 0.83301(2) 0.374993(8) 0.03420(11) Uani 1 1 d .
O1 O 0.4464(5) 1.0858(11) 0.5193(2) 0.355(7) Uani 1 1 d .
O2 O 0.3511(2) 1.0280(6) 0.23657(11) 0.164(2) Uani 1 1 d .
N1 N 0.37131(19) 1.0208(3) 0.31333(10) 0.0679(11) Uani 1 1 d .
N2 N 0.40685(18) 0.9938(3) 0.44354(9) 0.0543(8) Uani 1 1 d .
N3 N 0.26601(15) 0.8346(2) 0.38178(7) 0.0357(6) Uani 1 1 d .
N4 N 0.36486(14) 0.7056(2) 0.41468(8) 0.0358(6) Uani 1 1 d .
N5 N 0.38272(14) 0.7124(3) 0.33199(8) 0.0378(7) Uani 1 1 d .
N6 N 0.49538(14) 0.8031(2) 0.36845(7) 0.0334(6) Uani 1 1 d .
C1 C 0.37957(18) 0.9552(3) 0.33643(10) 0.0436(9) Uani 1 1 d .
C2 C 0.39567(18) 0.9400(3) 0.41763(10) 0.0404(8) Uani 1 1 d .
C3 C 0.21810(19) 0.9087(3) 0.36683(10) 0.0441(9) Uani 1 1 d .
H3 H 0.2379 0.9689 0.3534 0.053 Uiso 1 1 calc R
C4 C 0.1407(2) 0.9009(3) 0.37024(10) 0.0471(9) Uani 1 1 d .
H4 H 0.1102 0.9564 0.3599 0.056 Uiso 1 1 calc R
C5 C 0.10846(18) 0.8107(3) 0.38894(11) 0.0403(9) Uani 1 1 d .
C6 C 0.15834(17) 0.7356(3) 0.40504(9) 0.0383(8) Uani 1 1 d .
H6 H 0.1396 0.6743 0.4182 0.046 Uiso 1 1 calc R
C7 C 0.23568(17) 0.7493(3) 0.40204(9) 0.0340(8) Uani 1 1 d .
C8 C 0.29187(17) 0.6798(3) 0.42241(9) 0.0346(8) Uani 1 1 d .
C9 C 0.27318(18) 0.6042(3) 0.44972(9) 0.0386(8) Uani 1 1 d .
H9 H 0.2229 0.5862 0.4535 0.046 Uiso 1 1 calc R
C10 C 0.32801(18) 0.5535(3) 0.47197(9) 0.0403(8) Uani 1 1 d .
C11 C 0.4023(2) 0.5805(4) 0.46291(10) 0.0511(10) Uani 1 1 d .
H11 H 0.4414 0.5476 0.4762 0.061 Uiso 1 1 calc R
C12 C 0.41806(19) 0.6539(3) 0.43505(10) 0.0463(9) Uani 1 1 d .
H12 H 0.4682 0.6693 0.4298 0.056 Uiso 1 1 calc R
C13 C 0.02336(18) 0.7927(3) 0.39195(11) 0.0465(9) Uani 1 1 d .
C14 C -0.0207(2) 0.8950(4) 0.37749(13) 0.0699(13) Uani 1 1 d .
H14A H -0.0127 0.9029 0.3511 0.084 Uiso 1 1 calc R
H14B H -0.0036 0.9616 0.3901 0.084 Uiso 1 1 calc R
H14C H -0.0734 0.8844 0.3823 0.084 Uiso 1 1 calc R
C15 C 0.0030(2) 0.6893(4) 0.36924(15) 0.0738(15) Uani 1 1 d .
H15A H -0.0500 0.6752 0.3714 0.089 Uiso 1 1 calc R
H15B H 0.0304 0.6256 0.3785 0.089 Uiso 1 1 calc R
H15C H 0.0157 0.7017 0.3435 0.089 Uiso 1 1 calc R
C16 C 0.0016(2) 0.7730(4) 0.43267(12) 0.0694(13) Uani 1 1 d .
H16A H 0.0167 0.8365 0.4474 0.083 Uiso 1 1 calc R
H16B H 0.0262 0.7065 0.4417 0.083 Uiso 1 1 calc R
H16C H -0.0519 0.7636 0.4345 0.083 Uiso 1 1 calc R
C17 C 0.3062(2) 0.4785(3) 0.50451(9) 0.0440(9) Uani 1 1 d .
C18 C 0.2636(3) 0.3768(4) 0.49074(13) 0.0854(16) Uani 1 1 d .
H18A H 0.2963 0.3307 0.4759 0.102 Uiso 1 1 calc R
H18B H 0.2216 0.4009 0.4758 0.102 Uiso 1 1 calc R
H18C H 0.2457 0.3342 0.5118 0.102 Uiso 1 1 calc R
C19 C 0.2552(3) 0.5456(5) 0.53025(13) 0.101(2) Uani 1 1 d .
H19A H 0.2105 0.5669 0.5170 0.121 Uiso 1 1 calc R
H19B H 0.2810 0.6119 0.5386 0.121 Uiso 1 1 calc R
H19C H 0.2418 0.5003 0.5515 0.121 Uiso 1 1 calc R
C20 C 0.3749(2) 0.4376(5) 0.52671(14) 0.0875(17) Uani 1 1 d .
H20A H 0.4025 0.5013 0.5359 0.105 Uiso 1 1 calc R
H20B H 0.4067 0.3936 0.5107 0.105 Uiso 1 1 calc R
H20C H 0.3585 0.3923 0.5474 0.105 Uiso 1 1 calc R
C21 C 0.32273(19) 0.6700(3) 0.31372(10) 0.0469(9) Uani 1 1 d .
H21 H 0.2754 0.6991 0.3191 0.056 Uiso 1 1 calc R
C22 C 0.3282(2) 0.5863(4) 0.28762(11) 0.0534(10) Uani 1 1 d .
H22 H 0.2850 0.5600 0.2758 0.064 Uiso 1 1 calc R
C23 C 0.3975(2) 0.5403(3) 0.27854(10) 0.0474(9) Uani 1 1 d .
C24 C 0.45980(19) 0.5867(3) 0.29667(9) 0.0420(8) Uani 1 1 d .
H24 H 0.5077 0.5605 0.2909 0.050 Uiso 1 1 calc R
C25 C 0.45172(18) 0.6708(3) 0.32298(9) 0.0356(8) Uani 1 1 d .
C26 C 0.51492(16) 0.7201(3) 0.34391(9) 0.0338(7) Uani 1 1 d .
C27 C 0.58903(18) 0.6842(3) 0.34053(9) 0.0364(8) Uani 1 1 d .
H27 H 0.6008 0.6286 0.3232 0.044 Uiso 1 1 calc R
C28 C 0.64618(18) 0.7301(3) 0.36259(9) 0.0371(8) Uani 1 1 d .
C29 C 0.62510(19) 0.8153(3) 0.38639(11) 0.0427(9) Uani 1 1 d .
H29 H 0.6612 0.8502 0.4013 0.051 Uiso 1 1 calc R
C30 C 0.55096(18) 0.8499(3) 0.38849(10) 0.0430(9) Uani 1 1 d .
H30 H 0.5390 0.9087 0.4046 0.052 Uiso 1 1 calc R
C31 C 0.4050(2) 0.4437(4) 0.25081(11) 0.0652(12) Uani 1 1 d .
C32 C 0.3444(5) 0.3561(7) 0.2587(3) 0.211(6) Uani 1 1 d .
H32A H 0.3602 0.2844 0.2492 0.253 Uiso 1 1 calc R
H32B H 0.2984 0.3781 0.2467 0.253 Uiso 1 1 calc R
H32C H 0.3365 0.3506 0.2852 0.253 Uiso 1 1 calc R
C33 C 0.3993(7) 0.4850(7) 0.21344(16) 0.237(7) Uani 1 1 d .
H33A H 0.4363 0.5426 0.2095 0.284 Uiso 1 1 calc R
H33B H 0.3500 0.5156 0.2095 0.284 Uiso 1 1 calc R
H33C H 0.4078 0.4244 0.1962 0.284 Uiso 1 1 calc R
C34 C 0.4773(4) 0.3801(5) 0.25460(19) 0.121(2) Uani 1 1 d .
H34A H 0.5179 0.4250 0.2451 0.145 Uiso 1 1 calc R
H34B H 0.4742 0.3112 0.2407 0.145 Uiso 1 1 calc R
H34C H 0.4862 0.3634 0.2805 0.145 Uiso 1 1 calc R
C35 C 0.72729(18) 0.6867(3) 0.35978(10) 0.0405(8) Uani 1 1 d .
C36 C 0.7273(2) 0.5579(3) 0.35880(12) 0.0578(10) Uani 1 1 d .
H36A H 0.7782 0.5310 0.3591 0.069 Uiso 1 1 calc R
H36B H 0.7027 0.5325 0.3364 0.069 Uiso 1 1 calc R
H36C H 0.7011 0.5295 0.3803 0.069 Uiso 1 1 calc R
C37 C 0.7634(2) 0.7320(4) 0.32418(12) 0.0634(12) Uani 1 1 d .
H37A H 0.8152 0.7095 0.3233 0.076 Uiso 1 1 calc R
H37B H 0.7603 0.8126 0.3240 0.076 Uiso 1 1 calc R
H37C H 0.7374 0.7024 0.3028 0.076 Uiso 1 1 calc R
C38 C 0.7745(2) 0.7261(4) 0.39308(12) 0.0599(11) Uani 1 1 d .
H38A H 0.7820 0.8060 0.3915 0.072 Uiso 1 1 calc R
H38B H 0.8224 0.6888 0.3927 0.072 Uiso 1 1 calc R
H38C H 0.7488 0.7083 0.4159 0.072 Uiso 1 1 calc R

loop_
_atom_site_aniso_label
_atom_site_aniso_U_11
_atom_site_aniso_U_22
_atom_site_aniso_U_33
_atom_site_aniso_U_23
_atom_site_aniso_U_13
_atom_site_aniso_U_12
Ru1 0.02523(15) 0.03823(19) 0.03914(17) 0.00019(12) 0.00207(11) 0.00053(11)
O1 0.253(9) 0.616(19) 0.196(7) -0.158(11) -0.072(7) 0.147(12)
O2 0.095(3) 0.305(8) 0.092(3) 0.068(4) 0.003(2) 0.014(4)
N1 0.063(2) 0.073(3) 0.068(2) 0.028(2) 0.0007(18) -0.0019(19)
N2 0.0550(19) 0.053(2) 0.0554(19) -0.0114(18) 0.0028(16) 0.0065(17)
N3 0.0236(13) 0.0443(18) 0.0392(15) 0.0013(13) 0.0029(12) 0.0019(12)
N4 0.0269(13) 0.0385(17) 0.0421(16) 0.0027(13) 0.0014(12) 0.0037(12)
N5 0.0341(15) 0.0408(18) 0.0386(16) -0.0025(13) -0.0004(12) -0.0027(13)
N6 0.0224(13) 0.0397(17) 0.0381(15) -0.0012(12) 0.0004(11) 0.0014(11)
C1 0.0342(18) 0.050(2) 0.047(2) 0.0023(18) 0.0052(15) -0.0047(16)
C2 0.0304(17) 0.040(2) 0.051(2) 0.0009(18) 0.0064(16) 0.0059(15)
C3 0.0338(18) 0.044(2) 0.055(2) 0.0111(17) 0.0030(16) 0.0064(16)
C4 0.0339(17) 0.049(2) 0.058(2) 0.0109(18) -0.0025(17) 0.0093(17)
C5 0.0285(17) 0.045(2) 0.047(2) -0.0043(16) -0.0005(15) 0.0003(15)
C6 0.0319(17) 0.038(2) 0.045(2) 0.0040(16) -0.0011(15) -0.0019(15)
C7 0.0290(16) 0.036(2) 0.0375(17) -0.0007(14) 0.0004(14) 0.0024(14)
C8 0.0286(16) 0.039(2) 0.0365(17) -0.0043(15) -0.0044(14) 0.0005(14)
C9 0.0318(17) 0.042(2) 0.0422(18) 0.0022(16) 0.0022(15) -0.0022(15)
C10 0.0369(18) 0.044(2) 0.0401(19) 0.0004(16) -0.0026(15) 0.0035(16)
C11 0.0373(19) 0.062(3) 0.054(2) 0.010(2) -0.0111(17) 0.0032(18)
C12 0.0283(18) 0.055(3) 0.056(2) 0.0113(19) 0.0023(17) 0.0054(16)
C13 0.0281(17) 0.047(2) 0.065(2) -0.0020(19) -0.0015(17) 0.0058(16)
C14 0.0275(19) 0.074(3) 0.108(4) 0.011(3) 0.003(2) 0.010(2)
C15 0.036(2) 0.081(4) 0.104(4) -0.019(3) -0.003(2) -0.002(2)
C16 0.038(2) 0.094(4) 0.076(3) 0.008(3) 0.015(2) 0.006(2)
C17 0.046(2) 0.044(2) 0.0427(19) 0.0038(16) -0.0028(16) 0.0021(17)
C18 0.120(4) 0.071(3) 0.066(3) 0.015(3) -0.019(3) -0.034(3)
C19 0.160(6) 0.083(4) 0.059(3) 0.015(3) 0.042(3) 0.034(4)
C20 0.070(3) 0.119(5) 0.073(3) 0.044(3) -0.013(2) -0.010(3)
C21 0.0284(17) 0.061(3) 0.051(2) -0.0045(19) -0.0075(16) -0.0009(17)
C22 0.040(2) 0.065(3) 0.055(2) -0.009(2) -0.0099(18) -0.0092(19)
C23 0.046(2) 0.054(3) 0.043(2) -0.0060(17) -0.0039(17) -0.0058(18)
C24 0.0354(18) 0.052(2) 0.0388(18) -0.0053(17) -0.0007(15) -0.0017(17)
C25 0.0292(16) 0.042(2) 0.0360(17) 0.0001(15) 0.0013(14) -0.0034(14)
C26 0.0280(16) 0.039(2) 0.0345(17) 0.0002(15) 0.0008(14) -0.0022(15)
C27 0.0303(16) 0.042(2) 0.0374(18) -0.0031(15) 0.0014(15) 0.0001(15)
C28 0.0301(16) 0.042(2) 0.0389(18) 0.0036(16) 0.0008(15) -0.0033(16)
C29 0.0352(19) 0.046(2) 0.047(2) -0.0112(17) -0.0050(15) -0.0049(16)
C30 0.0299(18) 0.051(2) 0.048(2) -0.0123(17) 0.0004(16) -0.0022(16)
C31 0.055(2) 0.085(4) 0.056(2) -0.030(2) -0.007(2) -0.004(2)
C32 0.142(7) 0.196(9) 0.294(12) -0.183(9) 0.078(8) -0.085(7)
C33 0.501(18) 0.159(8) 0.051(3) -0.035(4) -0.054(6) 0.182(10)
C34 0.138(5) 0.093(5) 0.132(5) -0.070(4) -0.047(4) 0.041(4)
C35 0.0293(17) 0.048(2) 0.0443(19) 0.0027(17) -0.0011(15) 0.0019(15)
C36 0.048(2) 0.051(3) 0.074(3) 0.004(2) -0.005(2) 0.0110(19)
C37 0.044(2) 0.075(3) 0.070(3) 0.015(2) 0.017(2) 0.012(2)
C38 0.0326(19) 0.078(3) 0.069(3) -0.007(2) -0.0109(19) 0.005(2)

loop_
_atom_type_symbol
_atom_type_description
_atom_type_scat_dispersion_real
_atom_type_scat_dispersion_imag
_atom_type_scat_source
Ru Ru -1.2594 0.8363 'International Tables Vol C Tables 4.2.6.8 and 6.1.1.4'
O O 0.0106 0.0060 'International Tables Vol C Tables 4.2.6.8 and 6.1.1.4'
N N 0.0061 0.0033 'International Tables Vol C Tables 4.2.6.8 and 6.1.1.4'
C C 0.0033 0.0016 'International Tables Vol C Tables 4.2.6.8 and 6.1.1.4'
H H 0.0000 0.0000 'International Tables Vol C Tables 4.2.6.8 and 6.1.1.4'

loop_
_geom_angle_atom_site_label_1
_geom_angle_atom_site_label_2
_geom_angle_atom_site_label_3
_geom_angle
C2 Ru1 C1 93.79(15)
C2 Ru1 N6 94.16(12)
C1 Ru1 N6 93.66(12)
C2 Ru1 N3 91.69(12)
C1 Ru1 N3 93.25(12)
N6 Ru1 N3 170.63(12)
C2 Ru1 N4 87.77(13)
C1 Ru1 N4 170.85(12)
N6 Ru1 N4 95.22(10)
N3 Ru1 N4 77.68(10)
C2 Ru1 N5 171.61(12)
C1 Ru1 N5 89.49(14)
N6 Ru1 N5 77.90(10)
N3 Ru1 N5 95.85(10)
N4 Ru1 N5 90.22(12)
C3 N3 C7 116.9(3)
C3 N3 Ru1 126.3(2)
C7 N3 Ru1 116.8(2)
C12 N4 C8 117.3(3)
C12 N4 Ru1 126.7(2)
C8 N4 Ru1 115.8(2)
C21 N5 C25 117.6(3)
C21 N5 Ru1 127.0(2)
C25 N5 Ru1 115.4(2)
C30 N6 C26 117.1(3)
C30 N6 Ru1 126.1(2)
C26 N6 Ru1 116.5(2)
N1 C1 Ru1 172.9(3)
N2 C2 Ru1 174.1(3)
N3 C3 C4 123.6(3)
N3 C3 H3 118.2
C4 C3 H3 118.2
C3 C4 C5 120.3(3)
C3 C4 H4 119.8
C5 C4 H4 119.8
C6 C5 C4 115.7(3)
C6 C5 C13 120.9(3)
C4 C5 C13 123.3(3)
C5 C6 C7 121.8(3)
C5 C6 H6 119.1
C7 C6 H6 119.1
N3 C7 C6 121.5(3)
N3 C7 C8 114.1(3)
C6 C7 C8 124.2(3)
N4 C8 C9 121.6(3)
N4 C8 C7 114.6(3)
C9 C8 C7 123.5(3)
C8 C9 C10 121.4(3)
C8 C9 H9 119.3
C10 C9 H9 119.3
C9 C10 C11 115.4(3)
C9 C10 C17 120.8(3)
C11 C10 C17 123.7(3)
C12 C11 C10 121.0(3)
C12 C11 H11 119.5
C10 C11 H11 119.5
N4 C12 C11 123.2(3)
N4 C12 H12 118.4
C11 C12 H12 118.4
C15 C13 C16 109.0(4)
C15 C13 C5 108.1(3)
C16 C13 C5 109.8(3)
C15 C13 C14 109.8(3)
C16 C13 C14 108.3(3)
C5 C13 C14 111.7(3)
C13 C14 H14A 109.5
C13 C14 H14B 109.5
H14A C14 H14B 109.5
C13 C14 H14C 109.5
H14A C14 H14C 109.5
H14B C14 H14C 109.5
C13 C15 H15A 109.5
C13 C15 H15B 109.5
H15A C15 H15B 109.5
C13 C15 H15C 109.5
H15A C15 H15C 109.5
H15B C15 H15C 109.5
C13 C16 H16A 109.5
C13 C16 H16B 109.5
H16A C16 H16B 109.5
C13 C16 H16C 109.5
H16A C16 H16C 109.5
H16B C16 H16C 109.5
C18 C17 C10 110.4(3)
C18 C17 C19 108.5(4)
C10 C17 C19 108.0(3)
C18 C17 C20 108.3(4)
C10 C17 C20 112.3(3)
C19 C17 C20 109.2(4)
C17 C18 H18A 109.5
C17 C18 H18B 109.5
H18A C18 H18B 109.5
C17 C18 H18C 109.5
H18A C18 H18C 109.5
H18B C18 H18C 109.5
C17 C19 H19A 109.5
C17 C19 H19B 109.5
H19A C19 H19B 109.5
C17 C19 H19C 109.5
H19A C19 H19C 109.5
H19B C19 H19C 109.5
C17 C20 H20A 109.5
C17 C20 H20B 109.5
H20A C20 H20B 109.5
C17 C20 H20C 109.5
H20A C20 H20C 109.5
H20B C20 H20C 109.5
N5 C21 C22 123.1(3)
N5 C21 H21 118.5
C22 C21 H21 118.5
C21 C22 C23 120.7(3)
C21 C22 H22 119.7
C23 C22 H22 119.7
C22 C23 C24 116.1(3)
C22 C23 C31 121.9(3)
C24 C23 C31 122.0(3)
C25 C24 C23 121.3(3)
C25 C24 H24 119.4
C23 C24 H24 119.4
N5 C25 C24 121.2(3)
N5 C25 C26 115.1(3)
C24 C25 C26 123.7(3)
N6 C26 C27 121.2(3)
N6 C26 C25 114.8(3)
C27 C26 C25 123.9(3)
C26 C27 C28 121.4(3)
C26 C27 H27 119.3
C28 C27 H27 119.3
C29 C28 C27 116.0(3)
C29 C28 C35 123.0(3)
C27 C28 C35 121.0(3)
C28 C29 C30 120.8(3)
C28 C29 H29 119.6
C30 C29 H29 119.6
N6 C30 C29 123.4(3)
N6 C30 H30 118.3
C29 C30 H30 118.3
C33 C31 C34 108.6(6)
C33 C31 C23 110.1(5)
C34 C31 C23 113.4(4)
C33 C31 C32 111.0(7)
C34 C31 C32 104.2(6)
C23 C31 C32 109.4(4)
C31 C32 H32A 109.5
C31 C32 H32B 109.5
H32A C32 H32B 109.5
C31 C32 H32C 109.5
H32A C32 H32C 109.5
H32B C32 H32C 109.5
C31 C33 H33A 109.5
C31 C33 H33B 109.5
H33A C33 H33B 109.5
C31 C33 H33C 109.5
H33A C33 H33C 109.5
H33B C33 H33C 109.5
C31 C34 H34A 109.5
C31 C34 H34B 109.5
H34A C34 H34B 109.5
C31 C34 H34C 109.5
H34A C34 H34C 109.5
H34B C34 H34C 109.5
C37 C35 C36 109.5(3)
C37 C35 C38 108.1(3)
C36 C35 C38 108.9(3)
C37 C35 C28 109.4(3)
C36 C35 C28 109.7(3)
C38 C35 C28 111.2(3)
C35 C36 H36A 109.5
C35 C36 H36B 109.5
H36A C36 H36B 109.5
C35 C36 H36C 109.5
H36A C36 H36C 109.5
H36B C36 H36C 109.5
C35 C37 H37A 109.5
C35 C37 H37B 109.5
H37A C37 H37B 109.5
C35 C37 H37C 109.5
H37A C37 H37C 109.5
H37B C37 H37C 109.5
C35 C38 H38A 109.5
C35 C38 H38B 109.5
H38A C38 H38B 109.5
C35 C38 H38C 109.5
H38A C38 H38C 109.5
H38B C38 H38C 109.5

loop_
_geom_bond_atom_site_label_1
_geom_bond_atom_site_label_2
_geom_bond_distance
Ru1 C2 2.000(4)
Ru1 C1 2.003(4)
Ru1 N6 2.068(3)
Ru1 N3 2.069(3)
Ru1 N4 2.096(3)
Ru1 N5 2.102(3)
N1 C1 1.145(5)
N2 C2 1.143(4)
N3 C3 1.337(4)
N3 C7 1.357(4)
N4 C12 1.342(4)
N4 C8 1.362(4)
N5 C21 1.348(4)
N5 C25 1.361(4)
N6 C30 1.341(4)
N6 C26 1.365(4)
C3 C4 1.385(5)
C3 H3 0.9300
C4 C5 1.387(5)
C4 H4 0.9300
C5 C6 1.383(5)
C5 C13 1.532(4)
C6 C7 1.389(4)
C6 H6 0.9300
C7 C8 1.487(4)
C8 C9 1.368(5)
C9 C10 1.395(4)
C9 H9 0.9300
C10 C11 1.397(5)
C10 C17 1.516(5)
C11 C12 1.353(5)
C11 H11 0.9300
C12 H12 0.9300
C13 C15 1.517(6)
C13 C16 1.524(6)
C13 C14 1.535(6)
C14 H14A 0.9600
C14 H14B 0.9600
C14 H14C 0.9600
C15 H15A 0.9600
C15 H15B 0.9600
C15 H15C 0.9600
C16 H16A 0.9600
C16 H16B 0.9600
C16 H16C 0.9600
C17 C18 1.509(6)
C17 C19 1.518(6)
C17 C20 1.536(5)
C18 H18A 0.9600
C18 H18B 0.9600
C18 H18C 0.9600
C19 H19A 0.9600
C19 H19B 0.9600
C19 H19C 0.9600
C20 H20A 0.9600
C20 H20B 0.9600
C20 H20C 0.9600
C21 C22 1.367(5)
C21 H21 0.9300
C22 C23 1.386(5)
C22 H22 0.9300
C23 C24 1.398(5)
C23 C31 1.523(5)
C24 C25 1.380(5)
C24 H24 0.9300
C25 C26 1.471(4)
C26 C27 1.390(4)
C27 C28 1.397(5)
C27 H27 0.9300
C28 C29 1.375(5)
C28 C35 1.535(5)
C29 C30 1.383(5)
C29 H29 0.9300
C30 H30 0.9300
C31 C33 1.426(7)
C31 C34 1.497(6)
C31 C32 1.525(9)
C32 H32A 0.9600
C32 H32B 0.9600
C32 H32C 0.9600
C33 H33A 0.9600
C33 H33B 0.9600
C33 H33C 0.9600
C34 H34A 0.9600
C34 H34B 0.9600
C34 H34C 0.9600
C35 C37 1.524(5)
C35 C36 1.530(5)
C35 C38 1.530(5)
C36 H36A 0.9600
C36 H36B 0.9600
C36 H36C 0.9600
C37 H37A 0.9600
C37 H37B 0.9600
C37 H37C 0.9600
C38 H38A 0.9600
C38 H38B 0.9600
C38 H38C 0.9600

loop_
_geom_torsion_atom_site_label_1
_geom_torsion_atom_site_label_2
_geom_torsion_atom_site_label_3
_geom_torsion_atom_site_label_4
_geom_torsion
C2 Ru1 N3 C3 86.3(3)
C1 Ru1 N3 C3 -7.6(3)
N6 Ru1 N3 C3 -145.0(6)
N4 Ru1 N3 C3 173.7(3)
N5 Ru1 N3 C3 -97.4(3)
C2 Ru1 N3 C7 -96.7(2)
C1 Ru1 N3 C7 169.4(2)
N6 Ru1 N3 C7 31.9(7)
N4 Ru1 N3 C7 -9.4(2)
N5 Ru1 N3 C7 79.6(2)
C2 Ru1 N4 C12 -76.4(3)
C1 Ru1 N4 C12 -176.4(8)
N6 Ru1 N4 C12 17.5(3)
N3 Ru1 N4 C12 -168.7(3)
N5 Ru1 N4 C12 95.4(3)
C2 Ru1 N4 C8 98.0(2)
C1 Ru1 N4 C8 -2.0(9)
N6 Ru1 N4 C8 -168.0(2)
N3 Ru1 N4 C8 5.8(2)
N5 Ru1 N4 C8 -90.2(2)
C2 Ru1 N5 C21 162.1(8)
C1 Ru1 N5 C21 -84.9(3)
N6 Ru1 N5 C21 -178.8(3)
N3 Ru1 N5 C21 8.3(3)
N4 Ru1 N5 C21 86.0(3)
C2 Ru1 N5 C25 -15.4(10)
C1 Ru1 N5 C25 97.6(3)
N6 Ru1 N5 C25 3.8(2)
N3 Ru1 N5 C25 -169.1(2)
N4 Ru1 N5 C25 -91.5(2)
C2 Ru1 N6 C30 -1.1(3)
C1 Ru1 N6 C30 93.0(3)
N3 Ru1 N6 C30 -129.5(6)
N4 Ru1 N6 C30 -89.2(3)
N5 Ru1 N6 C30 -178.3(3)
C2 Ru1 N6 C26 172.2(2)
C1 Ru1 N6 C26 -93.7(3)
N3 Ru1 N6 C26 43.7(7)
N4 Ru1 N6 C26 84.1(2)
N5 Ru1 N6 C26 -5.0(2)
C2 Ru1 C1 N1 -123(3)
N6 Ru1 C1 N1 142(3)
N3 Ru1 C1 N1 -31(3)
N4 Ru1 C1 N1 -24(4)
N5 Ru1 C1 N1 65(3)
C1 Ru1 C2 N2 -152(3)
N6 Ru1 C2 N2 -58(3)
N3 Ru1 C2 N2 115(3)
N4 Ru1 C2 N2 38(3)
N5 Ru1 C2 N2 -39(4)
C7 N3 C3 C4 -1.6(5)
Ru1 N3 C3 C4 175.3(3)
N3 C3 C4 C5 -2.2(6)
C3 C4 C5 C6 3.4(5)
C3 C4 C5 C13 -176.4(4)
C4 C5 C6 C7 -1.0(5)
C13 C5 C6 C7 178.8(3)
C3 N3 C7 C6 4.1(5)
Ru1 N3 C7 C6 -173.2(3)
C3 N3 C7 C8 -171.5(3)
Ru1 N3 C7 C8 11.2(4)
C5 C6 C7 N3 -2.8(5)
C5 C6 C7 C8 172.3(3)
C12 N4 C8 C9 -0.2(5)
Ru1 N4 C8 C9 -175.1(3)
C12 N4 C8 C7 173.2(3)
Ru1 N4 C8 C7 -1.7(4)
N3 C7 C8 N4 -6.1(4)
C6 C7 C8 N4 178.4(3)
N3 C7 C8 C9 167.2(3)
C6 C7 C8 C9 -8.3(5)
N4 C8 C9 C10 2.7(5)
C7 C8 C9 C10 -170.1(3)
C8 C9 C10 C11 -3.5(5)
C8 C9 C10 C17 174.1(3)
C9 C10 C11 C12 2.0(6)
C17 C10 C11 C12 -175.5(4)
C8 N4 C12 C11 -1.4(6)
Ru1 N4 C12 C11 172.9(3)
C10 C11 C12 N4 0.4(6)
C6 C5 C13 C15 -67.9(5)
C4 C5 C13 C15 111.9(4)
C6 C5 C13 C16 51.0(5)
C4 C5 C13 C16 -129.3(4)
C6 C5 C13 C14 171.1(4)
C4 C5 C13 C14 -9.1(5)
C9 C10 C17 C18 62.6(5)
C11 C10 C17 C18 -120.0(4)
C9 C10 C17 C19 -55.9(5)
C11 C10 C17 C19 121.5(4)
C9 C10 C17 C20 -176.4(4)
C11 C10 C17 C20 1.0(5)
C25 N5 C21 C22 1.7(6)
Ru1 N5 C21 C22 -175.7(3)
N5 C21 C22 C23 -0.1(6)
C21 C22 C23 C24 -1.8(6)
C21 C22 C23 C31 177.4(4)
C22 C23 C24 C25 2.2(6)
C31 C23 C24 C25 -177.0(4)
C21 N5 C25 C24 -1.3(5)
Ru1 N5 C25 C24 176.4(3)
C21 N5 C25 C26 -179.8(3)
Ru1 N5 C25 C26 -2.1(4)
C23 C24 C25 N5 -0.7(5)
C23 C24 C25 C26 177.7(3)
C30 N6 C26 C27 1.3(5)
Ru1 N6 C26 C27 -172.6(2)
C30 N6 C26 C25 179.4(3)
Ru1 N6 C26 C25 5.5(4)
N5 C25 C26 N6 -2.1(4)
C24 C25 C26 N6 179.4(3)
N5 C25 C26 C27 175.8(3)
C24 C25 C26 C27 -2.6(5)
N6 C26 C27 C28 1.3(5)
C25 C26 C27 C28 -176.5(3)
C26 C27 C28 C29 -2.7(5)
C26 C27 C28 C35 177.5(3)
C27 C28 C29 C30 1.6(5)
C35 C28 C29 C30 -178.6(3)
C26 N6 C30 C29 -2.5(5)
Ru1 N6 C30 C29 170.8(3)
C28 C29 C30 N6 1.0(6)
C22 C23 C31 C33 78.4(7)
C24 C23 C31 C33 -102.5(7)
C22 C23 C31 C34 -159.7(5)
C24 C23 C31 C34 19.4(7)
C22 C23 C31 C32 -43.9(7)
C24 C23 C31 C32 135.3(6)
C29 C28 C35 C37 -103.9(4)
C27 C28 C35 C37 75.8(4)
C29 C28 C35 C36 135.9(4)
C27 C28 C35 C36 -44.4(4)
C29 C28 C35 C38 15.4(5)
C27 C28 C35 C38 -164.9(3)
